data_7702756
loop_
_publ_author_name
'Sharma, Nikita'
'Sharma, Rajnish K.'
'Bohra, Rakesh'
'Drake, John E.'
'Hursthouse, Michael B.'
'Light, Mark E.'

_publ_section_title
;
 Molecular structure of
 bis(N-phenylsalicylideneiminato)aluminium-di(\m-isopropoxy)di(isopropoxo)aluminium(iii)
 and its reactions with alkoxyalkanols
;
_journal_issue 8
_journal_name_full 'Journal of the Chemical Society, Dalton Transactions'
_journal_page_first 1631
_journal_paper_doi 10.1039/b109729f
_journal_year 2002
_chemical_formula_sum 'C41 H51 Al2 N2 O6'
_chemical_formula_weight 721.80
_space_group_IT_number 2
_space_group_name_Hall '-P 1'
_space_group_name_H-M_alt 'P -1'
_symmetry_cell_setting triclinic
_symmetry_space_group_name_H-M 'P -1'
_atom_sites_solution_hydrogens geom
_atom_sites_solution_primary direct
_atom_sites_solution_secondary difmap
_audit_creation_method SHELXL-97
_cell_angle_alpha 102.51(3)
_cell_angle_beta 91.21(3)
_cell_angle_gamma 108.88(3)
_cell_formula_units_Z 2
_cell_length_a 9.7009(19)
_cell_length_b 10.291(2)
_cell_length_c 21.301(4)
_cell_measurement_temperature 120(2)
_cell_volume 1954.7(8)
_computing_structure_refinement 'SHELXL-97 (Sheldrick, 1997)'
_diffrn_ambient_temperature 120(2)
_diffrn_measured_fraction_theta_full 0.849
_diffrn_measured_fraction_theta_max 0.849
_diffrn_radiation_monochromator graphite
_diffrn_radiation_source 'fine-focus sealed tube'
_diffrn_radiation_type MoK\a
_diffrn_radiation_wavelength 0.71073
_diffrn_reflns_av_R_equivalents 0.1010
_diffrn_reflns_av_sigmaI/netI 0.0937
_diffrn_reflns_limit_h_max 11
_diffrn_reflns_limit_h_min -11
_diffrn_reflns_limit_k_max 12
_diffrn_reflns_limit_k_min -12
_diffrn_reflns_limit_l_max 25
_diffrn_reflns_limit_l_min -25
_diffrn_reflns_number 18969
_diffrn_reflns_theta_full 25.03
_diffrn_reflns_theta_max 25.03
_diffrn_reflns_theta_min 3.02
_exptl_absorpt_coefficient_mu 0.122
_exptl_absorpt_correction_T_max 0.9879
_exptl_absorpt_correction_T_min 0.9701
_exptl_crystal_colour 'Pale yellow'
_exptl_crystal_density_diffrn 1.226
_exptl_crystal_density_method 'not measured'
_exptl_crystal_description block
_exptl_crystal_F_000 770
_exptl_crystal_size_max 0.25
_exptl_crystal_size_mid 0.15
_exptl_crystal_size_min 0.10
_refine_diff_density_max 0.505
_refine_diff_density_min -0.449
_refine_diff_density_rms 0.063
_refine_ls_extinction_coef 0.002(2)
_refine_ls_extinction_expression Fc^*^=kFc[1+0.001xFc^2^\l^3^/sin(2\q)]^-1/4^
_refine_ls_extinction_method SHELXL
_refine_ls_goodness_of_fit_ref 1.040
_refine_ls_hydrogen_treatment mixed
_refine_ls_matrix_type full
_refine_ls_number_parameters 481
_refine_ls_number_reflns 5873
_refine_ls_number_restraints 0
_refine_ls_restrained_S_all 1.040
_refine_ls_R_factor_all 0.1204
_refine_ls_R_factor_gt 0.0669
_refine_ls_shift/su_max 0.000
_refine_ls_shift/su_mean 0.000
_refine_ls_structure_factor_coef Fsqd
_refine_ls_weighting_details 'calc w=1/[\s^2^(Fo^2^)+(0.0858P)^2^+1.4917P] where P=(Fo^2^+2Fc^2^)/3'
_refine_ls_weighting_scheme calc
_refine_ls_wR_factor_gt 0.1598
_refine_ls_wR_factor_ref 0.1865
_reflns_number_gt 3667
_reflns_number_total 5873
_reflns_threshold_expression >2sigma(I)
_cod_data_source_file b109729f.txt
_cod_data_source_block Alcomp
_cod_depositor_comments
;
The following automatic conversions were performed:

data item '_cell_measurement_temperature' value '-153(2)' was changed
to '120(2)' -- it was converted from degrees Celsius(C) to
Kelvins(K).

data item '_diffrn_ambient_temperature' value '-153(2)' was changed
to '120(2)' -- it was converted from degrees Celsius(C) to
Kelvins(K).

data item '_symmetry_cell_setting' value 'Triclinic' was changed to
'triclinic' in accordance with the
/home/saulius/struct/COD-crude-data/automatic-downloads/DataCite-retrospective/RSC/depositions/lib/dictionaries/cif_core.dic
dictionary named 'cif_core.dic' version 2.4.2 last updated on
2011-04-26.

Automatic conversion script
Id: cif_fix_values 6909 2019-04-08 15:41:33Z antanas 
;
_cod_original_cell_volume 1954.7(7)
_cod_original_sg_symbol_H-M P-1
_cod_database_code 7702756

loop_
_symmetry_equiv_pos_as_xyz
'x, y, z'
'-x, -y, -z'

loop_
_atom_site_label
_atom_site_type_symbol
_atom_site_fract_x
_atom_site_fract_y
_atom_site_fract_z
_atom_site_U_iso_or_equiv
_atom_site_adp_type
_atom_site_occupancy
_atom_site_symmetry_multiplicity
_atom_site_calc_flag
_atom_site_refinement_flags
Al1 Al 0.89275(11) 0.79524(11) 0.29067(6) 0.0201(3) Uani 1 1 d .
Al2 Al 0.87466(12) 0.79043(12) 0.15467(6) 0.0264(3) Uani 1 1 d .
O1 O 0.8475(2) 0.6497(2) 0.33027(12) 0.0218(6) Uani 1 1 d .
O2 O 0.9542(3) 0.9431(3) 0.36106(13) 0.0267(6) Uani 1 1 d .
O3 O 0.8392(2) 0.6686(2) 0.20591(12) 0.0198(6) Uani 1 1 d .
O4 O 0.9232(3) 0.9155(2) 0.23178(13) 0.0244(6) Uani 1 1 d .
O5 O 1.0173(3) 0.7779(3) 0.11123(14) 0.0377(8) Uani 1 1 d .
O6 O 0.7314(3) 0.8058(3) 0.11454(15) 0.0421(8) Uani 1 1 d .
N1 N 1.1105(3) 0.8059(3) 0.29645(15) 0.0219(7) Uani 1 1 d .
N2 N 0.6791(3) 0.7879(3) 0.30321(15) 0.0212(7) Uani 1 1 d .
C1 C 0.9166(4) 0.5665(4) 0.34368(17) 0.0208(8) Uani 1 1 d .
C2 C 1.0670(4) 0.5932(4) 0.33623(18) 0.0204(8) Uani 1 1 d .
C3 C 1.1360(4) 0.5034(4) 0.35406(19) 0.0269(9) Uani 1 1 d .
H3 H 1.2375 0.5225 0.3500 0.032 Uiso 1 1 calc R
C4 C 1.0600(4) 0.3897(4) 0.3770(2) 0.0344(10) Uani 1 1 d .
H4 H 1.1077 0.3296 0.3885 0.041 Uiso 1 1 calc R
C5 C 0.9111(4) 0.3626(4) 0.3834(2) 0.0324(10) Uani 1 1 d .
H5 H 0.8574 0.2836 0.3995 0.039 Uiso 1 1 calc R
C6 C 0.8415(4) 0.4488(4) 0.36686(18) 0.0234(9) Uani 1 1 d .
H6 H 0.7398 0.4279 0.3713 0.028 Uiso 1 1 calc R
C7 C 1.1549(4) 0.7162(4) 0.31624(18) 0.0224(8) Uani 1 1 d .
H7 H 1.2572 0.7327 0.3179 0.027 Uiso 1 1 calc R
C8 C 1.2294(4) 0.9302(4) 0.2896(2) 0.0231(9) Uani 1 1 d .
C9 C 1.2752(4) 0.9434(4) 0.2302(2) 0.0332(11) Uani 1 1 d .
H9 H 1.2258 0.8740 0.1924 0.040 Uiso 1 1 calc R
C10 C 1.3945(5) 1.0591(5) 0.2257(2) 0.0423(12) Uani 1 1 d .
H10 H 1.4274 1.0684 0.1846 0.051 Uiso 1 1 calc R
C11 C 1.4655(4) 1.1607(4) 0.2806(2) 0.0374(11) Uani 1 1 d .
H11 H 1.5478 1.2392 0.2775 0.045 Uiso 1 1 calc R
C12 C 1.4169(5) 1.1478(4) 0.3395(2) 0.0444(12) Uani 1 1 d .
H12 H 1.4646 1.2187 0.3771 0.053 Uiso 1 1 calc R
C13 C 1.2981(5) 1.0320(4) 0.3447(2) 0.0390(11) Uani 1 1 d .
H13 H 1.2648 1.0232 0.3857 0.047 Uiso 1 1 calc R
C14 C 0.8908(4) 1.0048(4) 0.40599(19) 0.0241(9) Uani 1 1 d .
C15 C 0.7387(4) 0.9715(4) 0.40349(19) 0.0250(9) Uani 1 1 d .
C16 C 0.6758(4) 1.0419(4) 0.4527(2) 0.0314(10) Uani 1 1 d .
H16 H 0.5726 1.0197 0.4505 0.038 Uiso 1 1 calc R
C17 C 0.7629(5) 1.1424(4) 0.5040(2) 0.0348(10) Uani 1 1 d .
H17 H 0.7203 1.1896 0.5374 0.042 Uiso 1 1 calc R
C18 C 0.9136(5) 1.1748(4) 0.5069(2) 0.0321(10) Uani 1 1 d .
H18 H 0.9737 1.2442 0.5425 0.039 Uiso 1 1 calc R
C19 C 0.9770(4) 1.1088(4) 0.45946(19) 0.0270(9) Uani 1 1 d .
H19 H 1.0805 1.1332 0.4624 0.032 Uiso 1 1 calc R
C20 C 0.6411(4) 0.8641(4) 0.35203(19) 0.0251(9) Uani 1 1 d .
H20 H 0.5393 0.8474 0.3540 0.030 Uiso 1 1 calc R
C21 C 0.5553(4) 0.6827(4) 0.26110(19) 0.0213(8) Uani 1 1 d .
C22 C 0.5036(4) 0.5469(4) 0.2709(2) 0.0276(9) Uani 1 1 d .
H22 H 0.5505 0.5228 0.3040 0.033 Uiso 1 1 calc R
C23 C 0.3837(4) 0.4468(4) 0.2323(2) 0.0317(10) Uani 1 1 d .
H23 H 0.3487 0.3536 0.2388 0.038 Uiso 1 1 calc R
C24 C 0.3142(4) 0.4820(4) 0.1843(2) 0.0324(10) Uani 1 1 d .
H24 H 0.2319 0.4133 0.1576 0.039 Uiso 1 1 calc R
C25 C 0.3660(4) 0.6179(5) 0.1759(2) 0.0409(11) Uani 1 1 d .
H25 H 0.3179 0.6431 0.1436 0.049 Uiso 1 1 calc R
C26 C 0.4868(4) 0.7178(4) 0.2138(2) 0.0362(11) Uani 1 1 d .
H26 H 0.5222 0.8108 0.2071 0.043 Uiso 1 1 calc R
C27 C 0.7987(4) 0.5161(4) 0.18597(19) 0.0238(9) Uani 1 1 d .
H27 H 0.7559 0.4749 0.2225 0.029 Uiso 1 1 calc R
C28 C 0.6831(4) 0.4617(4) 0.1289(2) 0.0318(10) Uani 1 1 d .
H28A H 0.6004 0.4941 0.1404 0.048 Uiso 1 1 calc R
H28B H 0.6490 0.3582 0.1173 0.048 Uiso 1 1 calc R
H28C H 0.7248 0.4977 0.0921 0.048 Uiso 1 1 calc R
C29 C 0.9312(4) 0.4737(4) 0.1699(2) 0.0321(10) Uani 1 1 d .
H29A H 0.9735 0.5121 0.1337 0.048 Uiso 1 1 calc R
H29B H 0.9022 0.3704 0.1580 0.048 Uiso 1 1 calc R
H29C H 1.0041 0.5112 0.2077 0.048 Uiso 1 1 calc R
C30 C 0.9499(4) 1.0662(4) 0.2439(2) 0.0331(10) Uani 1 1 d .
H30 H 1.0100 1.1134 0.2864 0.040 Uiso 1 1 calc R
C31 C 1.0342(5) 1.1245(5) 0.1917(3) 0.0535(15) Uani 1 1 d .
H31A H 1.1247 1.1014 0.1894 0.080 Uiso 1 1 calc R
H31B H 1.0584 1.2274 0.2018 0.080 Uiso 1 1 calc R
H31C H 0.9744 1.0826 0.1501 0.080 Uiso 1 1 calc R
C32 C 0.8086(5) 1.0955(4) 0.2468(2) 0.0373(11) Uani 1 1 d .
H32A H 0.7461 1.0449 0.2063 0.056 Uiso 1 1 calc R
H32B H 0.8282 1.1972 0.2529 0.056 Uiso 1 1 calc R
H32C H 0.7587 1.0634 0.2830 0.056 Uiso 1 1 calc R
C33 C 1.0457(6) 0.7747(9) 0.0458(3) 0.091(2) Uani 1 1 d .
H33 H 0.9528 0.7359 0.0163 0.109 Uiso 1 1 calc R
C34 C 1.1315(16) 0.9082(10) 0.0384(6) 0.235(8) Uani 1 1 d .
H34A H 1.0744 0.9723 0.0460 0.353 Uiso 1 1 calc R
H34B H 1.1613 0.8999 -0.0055 0.353 Uiso 1 1 calc R
H34C H 1.2186 0.9459 0.0697 0.353 Uiso 1 1 calc R
C35 C 1.1436(11) 0.6806(10) 0.0295(4) 0.137(4) Uani 1 1 d .
H35A H 1.1480 0.6565 -0.0174 0.205 Uiso 1 1 calc R
H35B H 1.1019 0.5937 0.0445 0.205 Uiso 1 1 calc R
H35C H 1.2426 0.7323 0.0510 0.205 Uiso 1 1 calc R
C36 C 0.6606(12) 0.7965(13) 0.0585(4) 0.139(4) Uani 1 1 d .
H36 H 0.7480 0.8536 0.0405 0.167 Uiso 1 1 calc R
C37 C 0.6241(15) 0.6857(10) 0.0093(6) 0.209(7) Uani 1 1 d .
H37A H 0.6987 0.6400 0.0077 0.313 Uiso 1 1 calc R
H37B H 0.6170 0.7159 -0.0309 0.313 Uiso 1 1 calc R
H37C H 0.5292 0.6187 0.0145 0.313 Uiso 1 1 calc R
C38 C 0.5811(8) 0.8986(10) 0.0634(4) 0.113(3) Uani 1 1 d .
H38A H 0.5019 0.8751 0.0912 0.169 Uiso 1 1 calc R
H38B H 0.5398 0.8939 0.0202 0.169 Uiso 1 1 calc R
H38C H 0.6489 0.9943 0.0819 0.169 Uiso 1 1 calc R
C39 C 0.4894(6) 0.6102(6) 0.4754(3) 0.0599(15) Uani 1 1 d .
C40 C 0.6198(6) 0.5810(6) 0.4762(3) 0.0539(14) Uani 1 1 d .
C41 C 0.3716(6) 0.5280(7) 0.4991(2) 0.0567(15) Uani 1 1 d .
H39 H 0.485(5) 0.700(5) 0.457(2) 0.064(15) Uiso 1 1 d .
H41 H 0.285(6) 0.544(5) 0.496(3) 0.069(17) Uiso 1 1 d .
H40 H 0.690(6) 0.648(5) 0.458(3) 0.067(17) Uiso 1 1 d .

loop_
_atom_site_aniso_label
_atom_site_aniso_U_11
_atom_site_aniso_U_22
_atom_site_aniso_U_33
_atom_site_aniso_U_23
_atom_site_aniso_U_13
_atom_site_aniso_U_12
Al1 0.0180(6) 0.0160(6) 0.0264(7) 0.0054(5) 0.0019(5) 0.0055(4)
Al2 0.0247(6) 0.0269(6) 0.0287(8) 0.0135(5) 0.0029(5) 0.0058(5)
O1 0.0195(13) 0.0212(13) 0.0258(16) 0.0070(12) 0.0038(11) 0.0073(11)
O2 0.0221(14) 0.0238(14) 0.0309(17) -0.0017(13) -0.0009(12) 0.0088(12)
O3 0.0192(13) 0.0165(13) 0.0236(15) 0.0056(11) 0.0030(11) 0.0052(10)
O4 0.0205(13) 0.0186(13) 0.0353(18) 0.0101(13) 0.0012(12) 0.0061(11)
O5 0.0413(17) 0.0447(18) 0.0298(19) 0.0156(15) 0.0121(14) 0.0130(14)
O6 0.0396(18) 0.0481(19) 0.041(2) 0.0203(16) -0.0057(14) 0.0115(15)
N1 0.0215(16) 0.0185(16) 0.0258(19) 0.0069(14) 0.0018(14) 0.0058(13)
N2 0.0212(16) 0.0164(15) 0.0266(19) 0.0065(14) 0.0031(14) 0.0061(13)
C1 0.029(2) 0.0183(19) 0.015(2) 0.0009(16) 0.0007(16) 0.0101(16)
C2 0.0222(19) 0.0173(18) 0.021(2) 0.0037(16) 0.0005(16) 0.0065(16)
C3 0.026(2) 0.029(2) 0.029(2) 0.0090(19) 0.0016(17) 0.0115(18)
C4 0.038(2) 0.029(2) 0.043(3) 0.015(2) 0.000(2) 0.017(2)
C5 0.037(2) 0.021(2) 0.040(3) 0.0141(19) 0.0008(19) 0.0056(18)
C6 0.0223(19) 0.022(2) 0.024(2) 0.0055(17) 0.0029(16) 0.0045(16)
C7 0.0204(19) 0.023(2) 0.023(2) 0.0022(17) 0.0023(16) 0.0085(16)
C8 0.0145(18) 0.022(2) 0.036(3) 0.0117(18) 0.0019(17) 0.0070(16)
C9 0.025(2) 0.031(2) 0.041(3) 0.007(2) 0.013(2) 0.0060(19)
C10 0.031(2) 0.046(3) 0.047(3) 0.018(2) 0.016(2) 0.004(2)
C11 0.021(2) 0.031(2) 0.060(3) 0.020(2) 0.004(2) 0.0009(18)
C12 0.041(3) 0.027(2) 0.047(3) 0.004(2) -0.008(2) -0.008(2)
C13 0.036(2) 0.035(2) 0.035(3) 0.008(2) 0.000(2) -0.003(2)
C14 0.032(2) 0.0174(19) 0.029(2) 0.0114(17) 0.0018(18) 0.0117(17)
C15 0.030(2) 0.021(2) 0.025(2) 0.0048(17) 0.0053(17) 0.0091(17)
C16 0.030(2) 0.034(2) 0.034(3) 0.014(2) 0.0139(19) 0.0117(19)
C17 0.052(3) 0.030(2) 0.027(3) 0.004(2) 0.011(2) 0.020(2)
C18 0.047(3) 0.027(2) 0.025(2) 0.0053(19) -0.0002(19) 0.017(2)
C19 0.031(2) 0.022(2) 0.029(2) 0.0065(18) -0.0042(18) 0.0099(18)
C20 0.023(2) 0.025(2) 0.031(2) 0.0089(19) 0.0070(17) 0.0115(17)
C21 0.0148(18) 0.0213(19) 0.027(2) 0.0056(17) 0.0076(16) 0.0054(15)
C22 0.026(2) 0.028(2) 0.032(2) 0.0122(19) 0.0049(18) 0.0097(18)
C23 0.027(2) 0.023(2) 0.043(3) 0.0088(19) 0.0039(19) 0.0046(18)
C24 0.022(2) 0.029(2) 0.039(3) 0.002(2) 0.0015(19) 0.0019(18)
C25 0.026(2) 0.044(3) 0.047(3) 0.018(2) -0.010(2) 0.002(2)
C26 0.026(2) 0.029(2) 0.056(3) 0.020(2) -0.001(2) 0.0056(19)
C27 0.028(2) 0.0170(19) 0.024(2) 0.0037(16) 0.0020(17) 0.0052(16)
C28 0.030(2) 0.025(2) 0.036(3) 0.0005(19) -0.0019(19) 0.0087(18)
C29 0.035(2) 0.030(2) 0.029(3) -0.0022(19) -0.0050(19) 0.0144(19)
C30 0.031(2) 0.015(2) 0.054(3) 0.0118(19) -0.005(2) 0.0063(17)
C31 0.037(3) 0.032(3) 0.104(5) 0.040(3) 0.023(3) 0.012(2)
C32 0.041(3) 0.025(2) 0.053(3) 0.016(2) 0.010(2) 0.015(2)
C33 0.047(3) 0.181(8) 0.063(5) 0.064(5) 0.024(3) 0.040(4)
C34 0.42(2) 0.117(8) 0.210(13) 0.104(9) 0.243(15) 0.093(10)
C35 0.161(8) 0.170(9) 0.074(6) 0.014(6) 0.071(6) 0.057(7)
C36 0.164(9) 0.232(11) 0.061(5) 0.008(6) -0.046(6) 0.142(9)
C37 0.309(16) 0.116(8) 0.157(11) 0.009(7) -0.179(11) 0.040(9)
C38 0.094(5) 0.213(9) 0.105(6) 0.100(6) 0.029(4) 0.109(6)
C39 0.067(4) 0.077(4) 0.051(4) 0.020(3) 0.022(3) 0.041(3)
C40 0.050(3) 0.065(4) 0.042(3) 0.004(3) 0.014(3) 0.017(3)
C41 0.047(3) 0.093(4) 0.039(4) 0.008(3) 0.000(2) 0.040(3)

loop_
_atom_type_symbol
_atom_type_description
_atom_type_scat_dispersion_real
_atom_type_scat_dispersion_imag
_atom_type_scat_source
C C 0.0033 0.0016 'International Tables Vol C Tables 4.2.6.8 and 6.1.1.4'
H H 0.0000 0.0000 'International Tables Vol C Tables 4.2.6.8 and 6.1.1.4'
N N 0.0061 0.0033 'International Tables Vol C Tables 4.2.6.8 and 6.1.1.4'
O O 0.0106 0.0060 'International Tables Vol C Tables 4.2.6.8 and 6.1.1.4'
Al Al 0.0645 0.0514 'International Tables Vol C Tables 4.2.6.8 and 6.1.1.4'

loop_
_geom_angle_atom_site_label_1
_geom_angle_atom_site_label_2
_geom_angle_atom_site_label_3
_geom_angle
_geom_angle_site_symmetry_1
O1 Al1 O2 99.77(13) .
O1 Al1 O4 167.10(13) .
O2 Al1 O4 93.10(12) .
O1 Al1 O3 92.21(12) .
O2 Al1 O3 168.00(12) .
O4 Al1 O3 74.94(11) .
O1 Al1 N2 84.31(12) .
O2 Al1 N2 88.73(13) .
O4 Al1 N2 95.10(12) .
O3 Al1 N2 93.19(12) .
O1 Al1 N1 89.47(12) .
O2 Al1 N1 83.84(13) .
O4 Al1 N1 92.87(12) .
O3 Al1 N1 95.64(12) .
N2 Al1 N1 169.39(14) .
O1 Al1 Al2 129.65(10) .
O2 Al1 Al2 130.57(10) .
O4 Al1 Al2 37.51(9) .
O3 Al1 Al2 37.44(7) .
N2 Al1 Al2 95.88(10) .
N1 Al1 Al2 94.71(10) .
O6 Al2 O5 116.36(17) .
O6 Al2 O3 118.54(14) .
O5 Al2 O3 109.87(13) .
O6 Al2 O4 110.51(15) .
O5 Al2 O4 115.62(14) .
O3 Al2 O4 81.19(12) .
O6 Al2 Al1 123.74(13) .
O5 Al2 Al1 119.85(12) .
O3 Al2 Al1 40.94(9) .
O4 Al2 Al1 40.26(8) .
C1 O1 Al1 134.5(2) .
C14 O2 Al1 135.6(2) .
C27 O3 Al2 127.1(2) .
C27 O3 Al1 130.9(2) .
Al2 O3 Al1 101.61(12) .
C30 O4 Al2 126.8(3) .
C30 O4 Al1 129.9(3) .
Al2 O4 Al1 102.24(12) .
C33 O5 Al2 134.6(3) .
C36 O6 Al2 149.1(5) .
C7 N1 C8 113.3(3) .
C7 N1 Al1 123.6(3) .
C8 N1 Al1 122.3(2) .
C20 N2 C21 113.4(3) .
C20 N2 Al1 124.4(3) .
C21 N2 Al1 121.9(2) .
O1 C1 C6 119.8(3) .
O1 C1 C2 122.1(3) .
C6 C1 C2 118.1(3) .
C3 C2 C1 119.3(3) .
C3 C2 C7 118.7(3) .
C1 C2 C7 121.9(3) .
C4 C3 C2 121.4(4) .
C3 C4 C5 119.1(4) .
C6 C5 C4 120.7(4) .
C5 C6 C1 121.4(3) .
N1 C7 C2 127.1(3) .
C9 C8 C13 120.8(4) .
C9 C8 N1 120.9(4) .
C13 C8 N1 118.3(3) .
C8 C9 C10 119.6(4) .
C11 C10 C9 120.2(4) .
C12 C11 C10 119.7(4) .
C11 C12 C13 120.6(4) .
C8 C13 C12 119.1(4) .
O2 C14 C15 122.4(4) .
O2 C14 C19 119.7(3) .
C15 C14 C19 117.9(4) .
C14 C15 C16 120.3(4) .
C14 C15 C20 122.1(3) .
C16 C15 C20 117.6(4) .
C17 C16 C15 120.3(4) .
C16 C17 C18 119.5(4) .
C19 C18 C17 121.2(4) .
C18 C19 C14 120.8(4) .
N2 C20 C15 126.2(3) .
C26 C21 C22 120.1(4) .
C26 C21 N2 120.6(3) .
C22 C21 N2 119.2(3) .
C23 C22 C21 119.8(4) .
C22 C23 C24 120.2(4) .
C25 C24 C23 119.1(4) .
C24 C25 C26 121.0(4) .
C21 C26 C25 119.8(4) .
O3 C27 C29 110.7(3) .
O3 C27 C28 108.8(3) .
C29 C27 C28 111.6(3) .
O4 C30 C32 110.5(3) .
O4 C30 C31 109.7(4) .
C32 C30 C31 110.5(3) .
C34 C33 O5 111.4(7) .
C34 C33 C35 105.1(7) .
O5 C33 C35 106.0(5) .
C37 C36 O6 124.7(8) .
C37 C36 C38 119.2(8) .
O6 C36 C38 113.0(7) .
C41 C39 C40 119.1(5) .
C41 C40 C39 119.9(5) 2_666
C40 C41 C39 121.1(6) 2_666

loop_
_geom_bond_atom_site_label_1
_geom_bond_atom_site_label_2
_geom_bond_distance
_geom_bond_site_symmetry_2
Al1 O1 1.813(3) .
Al1 O2 1.818(3) .
Al1 O4 1.909(3) .
Al1 O3 1.932(3) .
Al1 N2 2.075(3) .
Al1 N1 2.079(3) .
Al1 Al2 2.8871(18) .
Al2 O6 1.685(3) .
Al2 O5 1.704(3) .
Al2 O3 1.792(3) .
Al2 O4 1.799(3) .
O1 C1 1.317(4) .
O2 C14 1.308(5) .
O3 C27 1.450(4) .
O4 C30 1.450(4) .
O5 C33 1.422(7) .
O6 C36 1.333(7) .
N1 C7 1.278(5) .
N1 C8 1.457(4) .
N2 C20 1.297(5) .
N2 C21 1.453(5) .
C1 C6 1.395(5) .
C1 C2 1.413(5) .
C2 C3 1.410(5) .
C2 C7 1.435(5) .
C3 C4 1.363(5) .
C4 C5 1.395(6) .
C5 C6 1.372(5) .
C8 C9 1.369(6) .
C8 C13 1.379(6) .
C9 C10 1.389(6) .
C10 C11 1.381(6) .
C11 C12 1.367(6) .
C12 C13 1.391(6) .
C14 C15 1.400(5) .
C14 C19 1.413(5) .
C15 C16 1.407(5) .
C15 C20 1.440(5) .
C16 C17 1.372(6) .
C17 C18 1.387(6) .
C18 C19 1.363(6) .
C21 C26 1.368(5) .
C21 C22 1.388(5) .
C22 C23 1.380(5) .
C23 C24 1.386(6) .
C24 C25 1.378(6) .
C25 C26 1.379(6) .
C27 C29 1.508(5) .
C27 C28 1.513(5) .
C30 C32 1.496(6) .
C30 C31 1.508(6) .
C33 C34 1.402(10) .
C33 C35 1.557(11) .
C36 C37 1.315(12) .
C36 C38 1.480(10) .
C39 C41 1.365(8) .
C39 C40 1.393(7) .
C40 C41 1.361(8) 2_666
C41 C40 1.361(8) 2_666
